data_4035422
loop_
_publ_author_name
'Huang, Jian'
'Hong, Mao'
'Wang, Chuan-Chuan'
'Kramer, S\/oren'
'Lin, Guo-Qiang'
'Sun, Xing-Wen'

_publ_section_title
;
 Asymmetric Synthesis of Chiral Spiroketal Bisphosphine Ligands and Their
 Application in Enantioselective Olefin Hydrogenation.
;
_journal_issue 20
_journal_name_full 'The Journal of organic chemistry'
_journal_page_first 12838
_journal_page_last 12846
_journal_paper_doi 10.1021/acs.joc.8b01693
_journal_volume 83
_journal_year 2018
_chemical_absolute_configuration rm
_chemical_formula_sum 'C41 H34 O2 P2'
_chemical_formula_weight 620.62
_space_group_crystal_system orthorhombic
_space_group_IT_number 19
_space_group_name_Hall 'P 2ac 2ab'
_space_group_name_H-M_alt 'P 21 21 21'
_atom_sites_solution_hydrogens geom
_cell_angle_alpha 90
_cell_angle_beta 90
_cell_angle_gamma 90
_cell_formula_units_Z 4
_cell_length_a 11.3893(3)
_cell_length_b 14.6404(4)
_cell_length_c 20.3796(5)
_cell_measurement_reflns_used 9878
_cell_measurement_temperature 301.(2)
_cell_measurement_theta_max 27.4760
_cell_measurement_theta_min 2.4761
_cell_volume 3398.17(15)
_computing_cell_refinement 'SAINT V8.38A (Bruker AXS Inc., 2017)'
_computing_data_collection 'Bruker Instrument Service vV6.2.6'
_computing_data_reduction 'SAINT V8.38A (Bruker AXS Inc., 2017)'
_computing_molecular_graphics 'shelXle (C.B. Huebschle, rev 833)'
_computing_structure_refinement 'SHELXL-2016/6 (Sheldrick, 2016)'
_computing_structure_solution 'SHELXT 2014/5 (Sheldrick, 2014)'
_diffrn_ambient_temperature 301.(2)
_diffrn_detector_area_resol_mean 7.3910
_diffrn_measured_fraction_theta_full 0.992
_diffrn_measured_fraction_theta_max 0.992
_diffrn_measurement_device_type 'D8 Advance PhotonII'
_diffrn_radiation_wavelength 0.71073
_diffrn_reflns_av_R_equivalents 0.0289
_diffrn_reflns_av_unetI/netI 0.0193
_diffrn_reflns_limit_h_max 14
_diffrn_reflns_limit_h_min -14
_diffrn_reflns_limit_k_max 19
_diffrn_reflns_limit_k_min -19
_diffrn_reflns_limit_l_max 26
_diffrn_reflns_limit_l_min -26
_diffrn_reflns_number 51414
_diffrn_reflns_theta_full 27.52
_diffrn_reflns_theta_max 27.52
_diffrn_reflns_theta_min 2.48
_exptl_absorpt_coefficient_mu 0.162
_exptl_absorpt_correction_T_max 0.94
_exptl_absorpt_correction_T_min 0.90
_exptl_absorpt_correction_type multi-scan
_exptl_absorpt_process_details
;
SADABS-2016/2 - Bruker AXS area detector scaling and absorption correction
;
_exptl_crystal_colour colourless
_exptl_crystal_density_diffrn 1.213
_exptl_crystal_density_method 'not measured'
_exptl_crystal_description block
_exptl_crystal_F_000 1304
_exptl_crystal_size_max 0.500
_exptl_crystal_size_mid 0.500
_exptl_crystal_size_min 0.350
_refine_diff_density_max 0.152
_refine_diff_density_min -0.185
_refine_ls_abs_structure_details
;

Flack x determined using 2994 quotients [(I+)-(I-)]/[(I+)+(I-)]
(Parsons, Flack and Wagner, Acta Cryst. B69 (2013) 249-259).
;
_refine_ls_abs_structure_Flack -0.013(16)
_refine_ls_extinction_method none
_refine_ls_goodness_of_fit_ref 1.043
_refine_ls_hydrogen_treatment constr
_refine_ls_matrix_type full
_refine_ls_number_parameters 408
_refine_ls_number_reflns 7760
_refine_ls_number_restraints 0
_refine_ls_restrained_S_all 1.043
_refine_ls_R_factor_all 0.0365
_refine_ls_R_factor_gt 0.0312
_refine_ls_shift/su_max 0.009
_refine_ls_shift/su_mean 0.001
_refine_ls_structure_factor_coef Fsqd
_refine_ls_weighting_details 'w=1/[\s^2^(Fo^2^)+(0.0431P)^2^+0.3707P] where P=(Fo^2^+2Fc^2^)/3'
_refine_ls_weighting_scheme calc
_refine_ls_wR_factor_gt 0.0779
_refine_ls_wR_factor_ref 0.0819
_reflns_number_gt 7137
_reflns_number_total 7760
_reflns_threshold_expression 'I > 2\s(I)'
_cod_data_source_file jo8b01693_si_002.cif
_cod_data_source_block hj678
_cod_depositor_comments
;
The following automatic conversions were performed:

data item '_exptl_absorpt_correction_type' value 'Multi-Scan' was
changed to 'multi-scan' in accordance with the
/home/data/users/saulius/crontab/automatic-downloads/current/ACS/lib/dictionaries/cif_core.dic
dictionary named 'cif_core.dic' version 2.4.2 last updated on
2011-04-26.

Automatic conversion script
Id: cif_fix_values 6909 2019-04-08 15:41:33Z antanas 
;
_cod_database_code 4035422

loop_
_space_group_symop_operation_xyz
'x, y, z'
'x+1/2, -y+1/2, -z'
'-x, y+1/2, -z+1/2'
'-x+1/2, -y, z+1/2'

loop_
_atom_site_type_symbol
_atom_site_label
_atom_site_fract_x
_atom_site_fract_y
_atom_site_fract_z
_atom_site_U_iso_or_equiv
_atom_site_adp_type
_atom_site_calc_flag
_atom_site_refinement_flags_adp
_atom_site_refinement_flags_posn
_atom_site_occupancy
P P1 0.74309(6) 0.43103(4) 0.49497(3) 0.05195(16) Uani d . . 1
C C1 0.67667(16) 0.52593(13) 0.66813(9) 0.0351(4) Uani d . . 1
P P2 0.60141(4) 0.61787(3) 0.62341(2) 0.03519(11) Uani d . . 1
O O1 0.97095(12) 0.48038(11) 0.60077(8) 0.0494(4) Uani d . . 1
O O2 0.92750(12) 0.62420(10) 0.64608(7) 0.0441(3) Uani d . . 1
C C41 0.4430(3) 0.4475(3) 0.34434(18) 0.0873(10) Uani d . . 1
H H1 0.381059 0.453596 0.314927 0.105 Uiso calc U R 1
C C2 0.5519(3) 0.4262(2) 0.32216(13) 0.0753(8) Uani d . . 1
H H20 0.564162 0.416911 0.277544 0.09 Uiso calc U R 1
C C3 0.6445(3) 0.4184(2) 0.36543(11) 0.0627(6) Uani d . . 1
H H21 0.718799 0.403749 0.349666 0.075 Uiso calc U R 1
C C4 0.6282(2) 0.43204(17) 0.43205(10) 0.0528(5) Uani d . . 1
C C5 0.79291(17) 0.55016(14) 0.49048(9) 0.0413(4) Uani d . . 1
C C6 0.85237(15) 0.58880(13) 0.54350(9) 0.0359(4) Uani d . . 1
C C7 0.88248(15) 0.54795(13) 0.60968(9) 0.0369(4) Uani d . . 1
C C8 0.79250(15) 0.50177(12) 0.65275(9) 0.0341(4) Uani d . . 1
C C9 0.44889(15) 0.60720(13) 0.65310(9) 0.0375(4) Uani d . . 1
C C10 0.40742(19) 0.64541(15) 0.71074(11) 0.0467(5) Uani d . . 1
H H9 0.459273 0.674536 0.739115 0.056 Uiso calc U R 1
C C11 0.28868(19) 0.64057(16) 0.72655(13) 0.0546(6) Uani d . . 1
H H8 0.261583 0.666706 0.765287 0.065 Uiso calc U R 1
C C12 0.21157(18) 0.59746(17) 0.68530(13) 0.0577(6) Uani d . . 1
H H2 0.132212 0.594869 0.695884 0.069 Uiso calc U R 1
C C13 0.6897(3) 0.8838(3) 0.7321(2) 0.0959(12) Uani d . . 1
H H3 0.703089 0.938399 0.7542 0.115 Uiso calc U R 1
C C14 0.6431(3) 0.8853(2) 0.6712(2) 0.0929(11) Uani d . . 1
H H4 0.625426 0.940889 0.651456 0.111 Uiso calc U R 1
C C15 0.6214(2) 0.80402(17) 0.63792(16) 0.0667(7) Uani d . . 1
H H34 0.590785 0.805373 0.595617 0.08 Uiso calc U R 1
C C16 0.64534(16) 0.72099(14) 0.66789(11) 0.0427(4) Uani d . . 1
C C17 0.6936(2) 0.72180(19) 0.72981(12) 0.0609(6) Uani d . . 1
H H5 0.710566 0.666812 0.750599 0.073 Uiso calc U R 1
C C18 0.7172(3) 0.8033(3) 0.76154(17) 0.0852(10) Uani d . . 1
H H6 0.751746 0.802936 0.802879 0.102 Uiso calc U R 1
C C19 0.36946(18) 0.56306(16) 0.61267(11) 0.0494(5) Uani d . . 1
H H7 0.395677 0.536024 0.574064 0.059 Uiso calc U R 1
C C20 0.25089(19) 0.55851(18) 0.62895(13) 0.0597(6) Uani d . . 1
H H10 0.198543 0.528755 0.6012 0.072 Uiso calc U R 1
C C21 0.96706(19) 0.41510(16) 0.65380(12) 0.0520(5) Uani d . . 1
H H11 1.025799 0.431134 0.686994 0.062 Uiso calc U R 1
C C22 0.84627(17) 0.42682(14) 0.68170(10) 0.0427(4) Uani d . . 1
C C23 0.7888(2) 0.37477(16) 0.72820(12) 0.0556(6) Uani d . . 1
H H14 0.825934 0.32552 0.748215 0.067 Uiso calc U R 1
C C24 0.6743(2) 0.39796(18) 0.74423(12) 0.0587(6) Uani d . . 1
H H13 0.634026 0.36392 0.775511 0.07 Uiso calc U R 1
C C25 0.6193(2) 0.47108(16) 0.71426(11) 0.0489(5) Uani d . . 1
H H12 0.541783 0.484179 0.725108 0.059 Uiso calc U R 1
C C26 0.9929(3) 0.32125(19) 0.62668(19) 0.0794(9) Uani d . . 1
H H15 0.997263 0.278126 0.662088 0.119 Uiso calc U R 1
H H16 1.06649 0.322369 0.60369 0.119 Uiso calc U R 1
H H17 0.931508 0.303574 0.597029 0.119 Uiso calc U R 1
C C27 0.4245(3) 0.4599(3) 0.4097(2) 0.1045(13) Uani d . . 1
H H19 0.350001 0.474778 0.424985 0.125 Uiso calc U R 1
C C28 0.5166(3) 0.4503(3) 0.45321(15) 0.0863(10) Uani d . . 1
H H18 0.502453 0.456397 0.497935 0.104 Uiso calc U R 1
C C29 0.8639(3) 0.36987(18) 0.45353(12) 0.0655(7) Uani d . . 1
C C30 0.8508(4) 0.2762(2) 0.4454(2) 0.1008(12) Uani d . . 1
H H22 0.782052 0.247654 0.458962 0.121 Uiso calc U R 1
C C31 0.9406(5) 0.2248(3) 0.4168(3) 0.1263(18) Uani d . . 1
H H26 0.930559 0.162492 0.410143 0.152 Uiso calc U R 1
C C32 1.0432(6) 0.2661(4) 0.3986(3) 0.1317(19) Uani d . . 1
H H25 1.103258 0.231846 0.379826 0.158 Uiso calc U R 1
C C33 1.0569(5) 0.3550(4) 0.4078(3) 0.141(2) Uani d . . 1
H H24 1.127457 0.382522 0.396154 0.169 Uiso calc U R 1
C C34 0.9674(4) 0.4080(3) 0.4346(2) 0.1012(12) Uani d . . 1
H H23 0.978536 0.470505 0.439561 0.121 Uiso calc U R 1
C C35 0.7745(2) 0.60729(16) 0.43643(10) 0.0524(5) Uani d . . 1
H H33 0.733478 0.584867 0.40039 0.063 Uiso calc U R 1
C C36 0.8154(2) 0.69604(18) 0.43511(12) 0.0586(6) Uani d . . 1
H H32 0.799004 0.73288 0.399074 0.07 Uiso calc U R 1
C C37 0.8803(2) 0.73084(16) 0.48657(11) 0.0521(5) Uani d . . 1
H H27 0.911039 0.789644 0.484715 0.062 Uiso calc U R 1
C C38 0.89856(17) 0.67633(13) 0.54072(10) 0.0404(4) Uani d . . 1
C C39 0.96824(17) 0.69433(14) 0.60178(11) 0.0451(5) Uani d . . 1
H H28 1.051512 0.683768 0.592335 0.054 Uiso calc U R 1
C C40 0.9551(2) 0.78702(17) 0.63322(13) 0.0599(6) Uani d . . 1
H H30 0.87342 0.79913 0.641069 0.09 Uiso calc U R 1
H H29 0.986475 0.832893 0.604504 0.09 Uiso calc U R 1
H H31 0.996901 0.788035 0.674109 0.09 Uiso calc U R 1

loop_
_atom_site_aniso_label
_atom_site_aniso_U_11
_atom_site_aniso_U_22
_atom_site_aniso_U_33
_atom_site_aniso_U_12
_atom_site_aniso_U_13
_atom_site_aniso_U_23
P1 0.0710(4) 0.0453(3) 0.0396(3) -0.0143(3) -0.0049(3) 0.0015(2)
C1 0.0340(8) 0.0342(9) 0.0372(9) -0.0031(7) -0.0046(7) 0.0029(7)
P2 0.0298(2) 0.0380(2) 0.0378(2) 0.00095(19) -0.00134(18) 0.00427(19)
O1 0.0344(7) 0.0469(8) 0.0668(9) 0.0094(6) 0.0013(7) 0.0098(7)
O2 0.0391(7) 0.0430(8) 0.0501(7) -0.0105(6) -0.0097(6) 0.0042(6)
C41 0.086(2) 0.087(2) 0.089(2) -0.0103(18) -0.0332(19) -0.0122(18)
C2 0.101(2) 0.0779(19) 0.0474(13) -0.0124(18) -0.0161(14) -0.0039(13)
C3 0.0728(15) 0.0715(16) 0.0437(12) -0.0060(13) 0.0003(11) -0.0055(11)
C4 0.0636(14) 0.0511(13) 0.0438(10) -0.0149(11) -0.0013(9) -0.0048(10)
C5 0.0433(10) 0.0409(10) 0.0396(9) -0.0016(8) 0.0034(8) 0.0027(8)
C6 0.0292(8) 0.0358(10) 0.0427(9) 0.0009(7) 0.0043(7) 0.0043(7)
C7 0.0276(8) 0.0362(9) 0.0468(10) 0.0004(7) -0.0034(7) 0.0023(8)
C8 0.0345(9) 0.0307(9) 0.0372(8) -0.0021(7) -0.0088(7) 0.0021(7)
C9 0.0294(8) 0.0362(10) 0.0468(10) 0.0006(7) -0.0025(7) 0.0054(8)
C10 0.0384(10) 0.0477(12) 0.0540(11) -0.0056(9) 0.0030(9) -0.0009(9)
C11 0.0443(11) 0.0509(13) 0.0684(14) 0.0053(10) 0.0169(11) 0.0108(11)
C12 0.0306(9) 0.0647(15) 0.0777(16) 0.0017(9) 0.0027(10) 0.0284(12)
C13 0.0688(18) 0.069(2) 0.150(3) -0.0165(17) 0.016(2) -0.046(2)
C14 0.0695(18) 0.0400(14) 0.169(4) 0.0003(13) -0.005(2) -0.003(2)
C15 0.0535(14) 0.0409(12) 0.106(2) -0.0040(10) -0.0163(14) 0.0117(13)
C16 0.0298(8) 0.0401(11) 0.0582(12) -0.0036(8) 0.0016(8) 0.0011(9)
C17 0.0645(15) 0.0619(15) 0.0562(13) -0.0170(12) -0.0018(12) -0.0061(11)
C18 0.085(2) 0.094(2) 0.0767(19) -0.0297(19) 0.0064(16) -0.0344(17)
C19 0.0418(10) 0.0522(12) 0.0542(12) -0.0044(9) -0.0073(9) -0.0002(10)
C20 0.0383(10) 0.0697(15) 0.0711(15) -0.0118(11) -0.0149(11) 0.0126(13)
C21 0.0404(10) 0.0463(12) 0.0694(14) 0.0063(9) -0.0145(10) 0.0123(10)
C22 0.0397(10) 0.0370(10) 0.0513(11) -0.0015(8) -0.0143(8) 0.0066(9)
C23 0.0576(13) 0.0433(12) 0.0660(13) -0.0039(10) -0.0174(11) 0.0232(11)
C24 0.0596(13) 0.0567(14) 0.0597(13) -0.0096(11) -0.0008(11) 0.0271(11)
C25 0.0437(11) 0.0498(12) 0.0533(11) -0.0063(9) 0.0021(9) 0.0133(10)
C26 0.0760(18) 0.0498(15) 0.112(2) 0.0226(14) -0.0015(18) 0.0078(16)
C27 0.0582(18) 0.145(4) 0.110(3) 0.000(2) -0.0076(18) -0.036(3)
C28 0.0703(18) 0.129(3) 0.0593(16) -0.0177(19) 0.0060(14) -0.0229(18)
C29 0.091(2) 0.0496(14) 0.0557(13) 0.0099(13) -0.0174(13) -0.0041(11)
C30 0.127(3) 0.0524(18) 0.123(3) 0.0136(19) -0.033(3) -0.0100(19)
C31 0.183(5) 0.059(2) 0.138(4) 0.044(3) -0.039(4) -0.026(2)
C32 0.169(5) 0.104(4) 0.122(3) 0.067(4) -0.007(4) -0.027(3)
C33 0.145(4) 0.115(4) 0.163(4) 0.038(3) 0.065(4) -0.014(3)
C34 0.108(3) 0.071(2) 0.124(3) 0.011(2) 0.041(2) -0.011(2)
C35 0.0631(13) 0.0539(13) 0.0400(10) -0.0072(11) -0.0017(9) 0.0064(9)
C36 0.0726(15) 0.0544(14) 0.0489(12) -0.0038(12) 0.0011(11) 0.0184(10)
C37 0.0554(13) 0.0424(12) 0.0583(13) -0.0063(10) 0.0061(10) 0.0121(10)
C38 0.0329(8) 0.0383(10) 0.0501(10) -0.0027(8) 0.0043(8) 0.0046(8)
C39 0.0297(9) 0.0433(11) 0.0624(13) -0.0062(8) -0.0020(9) 0.0067(9)
C40 0.0575(14) 0.0458(12) 0.0765(16) -0.0149(11) -0.0052(13) -0.0035(11)

loop_
_atom_type_symbol
_atom_type_description
_atom_type_scat_dispersion_real
_atom_type_scat_dispersion_imag
_atom_type_scat_source
C C 0.0033 0.0016 'International Tables Vol C Tables 4.2.6.8 and 6.1.1.4'
H H 0.0000 0.0000 'International Tables Vol C Tables 4.2.6.8 and 6.1.1.4'
O O 0.0106 0.0060 'International Tables Vol C Tables 4.2.6.8 and 6.1.1.4'
P P 0.1023 0.0942 'International Tables Vol C Tables 4.2.6.8 and 6.1.1.4'

loop_
_geom_angle_atom_site_label_1
_geom_angle_atom_site_label_2
_geom_angle_atom_site_label_3
_geom_angle
C4 P1 C5 100.26(10)
C4 P1 C29 102.48(11)
C5 P1 C29 101.97(12)
C25 C1 C8 116.44(18)
C25 C1 P2 122.42(15)
C8 C1 P2 120.87(14)
C16 P2 C1 103.36(9)
C16 P2 C9 99.48(9)
C1 P2 C9 102.38(8)
C7 O1 C21 110.05(16)
C7 O2 C39 110.16(15)
C2 C41 C27 119.9(3)
C2 C41 H1 120.0
C27 C41 H1 120.0
C41 C2 C3 120.3(3)
C41 C2 H20 119.8
C3 C2 H20 119.8
C2 C3 C4 120.8(3)
C2 C3 H21 119.6
C4 C3 H21 119.6
C28 C4 C3 117.5(3)
C28 C4 P1 116.39(18)
C3 C4 P1 126.1(2)
C6 C5 C35 116.13(19)
C6 C5 P1 119.77(14)
C35 C5 P1 124.10(16)
C38 C6 C5 121.83(18)
C38 C6 C7 108.38(17)
C5 C6 C7 129.75(17)
O1 C7 O2 110.71(14)
O1 C7 C8 104.09(15)
O2 C7 C8 106.89(15)
O1 C7 C6 108.73(15)
O2 C7 C6 103.53(14)
C8 C7 C6 122.74(15)
C22 C8 C1 121.32(17)
C22 C8 C7 107.56(16)
C1 C8 C7 131.02(16)
C19 C9 C10 118.10(18)
C19 C9 P2 117.36(16)
C10 C9 P2 124.40(15)
C9 C10 C11 120.5(2)
C9 C10 H9 119.8
C11 C10 H9 119.8
C12 C11 C10 120.3(2)
C12 C11 H8 119.9
C10 C11 H8 119.9
C20 C12 C11 120.1(2)
C20 C12 H2 120.0
C11 C12 H2 120.0
C14 C13 C18 120.7(3)
C14 C13 H3 119.7
C18 C13 H3 119.7
C13 C14 C15 120.3(3)
C13 C14 H4 119.9
C15 C14 H4 119.9
C16 C15 C14 120.0(3)
C16 C15 H34 120.0
C14 C15 H34 120.0
C17 C16 C15 118.3(2)
C17 C16 P2 124.76(18)
C15 C16 P2 116.80(19)
C16 C17 C18 120.9(3)
C16 C17 H5 119.5
C18 C17 H5 119.5
C13 C18 C17 119.8(3)
C13 C18 H6 120.1
C17 C18 H6 120.1
C9 C19 C20 121.0(2)
C9 C19 H7 119.5
C20 C19 H7 119.5
C12 C20 C19 120.1(2)
C12 C20 H10 120.0
C19 C20 H10 120.0
O1 C21 C22 103.69(16)
O1 C21 C26 108.8(2)
C22 C21 C26 115.0(2)
O1 C21 H11 109.7
C22 C21 H11 109.7
C26 C21 H11 109.7
C23 C22 C8 121.3(2)
C23 C22 C21 129.22(19)
C8 C22 C21 109.52(18)
C22 C23 C24 118.2(2)
C22 C23 H14 120.9
C24 C23 H14 120.9
C25 C24 C23 120.8(2)
C25 C24 H13 119.6
C23 C24 H13 119.6
C24 C25 C1 122.0(2)
C24 C25 H12 119.0
C1 C25 H12 119.0
C21 C26 H15 109.5
C21 C26 H16 109.5
H15 C26 H16 109.5
C21 C26 H17 109.5
H15 C26 H17 109.5
H16 C26 H17 109.5
C41 C27 C28 119.8(3)
C41 C27 H19 120.1
C28 C27 H19 120.1
C4 C28 C27 121.5(3)
C4 C28 H18 119.2
C27 C28 H18 119.2
C34 C29 C30 117.6(3)
C34 C29 P1 125.2(2)
C30 C29 P1 117.0(3)
C29 C30 C31 120.2(4)
C29 C30 H22 119.9
C31 C30 H22 119.9
C32 C31 C30 120.1(4)
C32 C31 H26 120.0
C30 C31 H26 120.0
C33 C32 C31 119.7(5)
C33 C32 H25 120.1
C31 C32 H25 120.1
C32 C33 C34 121.1(6)
C32 C33 H24 119.4
C34 C33 H24 119.4
C29 C34 C33 121.2(4)
C29 C34 H23 119.4
C33 C34 H23 119.4
C36 C35 C5 121.8(2)
C36 C35 H33 119.1
C5 C35 H33 119.1
C35 C36 C37 120.9(2)
C35 C36 H32 119.6
C37 C36 H32 119.6
C38 C37 C36 118.4(2)
C38 C37 H27 120.8
C36 C37 H27 120.8
C37 C38 C6 120.7(2)
C37 C38 C39 130.00(19)
C6 C38 C39 109.24(17)
O2 C39 C38 102.94(15)
O2 C39 C40 110.00(19)
C38 C39 C40 117.27(19)
O2 C39 H28 108.8
C38 C39 H28 108.8
C40 C39 H28 108.8
C39 C40 H30 109.5
C39 C40 H29 109.5
H30 C40 H29 109.5
C39 C40 H31 109.5
H30 C40 H31 109.5
H29 C40 H31 109.5

loop_
_geom_bond_atom_site_label_1
_geom_bond_atom_site_label_2
_geom_bond_distance
P1 C4 1.832(2)
P1 C5 1.836(2)
P1 C29 1.846(3)
C1 C25 1.399(3)
C1 C8 1.401(3)
C1 P2 1.8376(19)
P2 C16 1.831(2)
P2 C9 1.8461(19)
O1 C7 1.424(2)
O1 C21 1.443(3)
O2 C7 1.435(2)
O2 C39 1.444(2)
C41 C2 1.356(5)
C41 C27 1.360(5)
C41 H1 0.93
C2 C3 1.380(4)
C2 H20 0.93
C3 C4 1.385(3)
C3 H21 0.93
C4 C28 1.369(4)
C5 C6 1.395(3)
C5 C35 1.399(3)
C6 C38 1.386(3)
C6 C7 1.515(3)
C7 C8 1.509(3)
C8 C22 1.388(3)
C9 C19 1.384(3)
C9 C10 1.384(3)
C10 C11 1.392(3)
C10 H9 0.93
C11 C12 1.370(4)
C11 H8 0.93
C12 C20 1.358(4)
C12 H2 0.93
C13 C14 1.350(6)
C13 C18 1.359(6)
C13 H3 0.93
C14 C15 1.392(4)
C14 H4 0.93
C15 C16 1.387(3)
C15 H34 0.93
C16 C17 1.377(3)
C17 C18 1.383(4)
C17 H5 0.93
C18 H6 0.93
C19 C20 1.392(3)
C19 H7 0.93
C20 H10 0.93
C21 C22 1.498(3)
C21 C26 1.510(4)
C21 H11 0.98
C22 C23 1.381(3)
C23 C24 1.387(4)
C23 H14 0.93
C24 C25 1.383(3)
C24 H13 0.93
C25 H12 0.93
C26 H15 0.96
C26 H16 0.96
C26 H17 0.96
C27 C28 1.381(5)
C27 H19 0.93
C28 H18 0.93
C29 C34 1.360(5)
C29 C30 1.389(4)
C30 C31 1.397(6)
C30 H22 0.93
C31 C32 1.367(7)
C31 H26 0.93
C32 C33 1.324(7)
C32 H25 0.93
C33 C34 1.392(5)
C33 H24 0.93
C34 H23 0.93
C35 C36 1.381(3)
C35 H33 0.93
C36 C37 1.381(3)
C36 H32 0.93
C37 C38 1.378(3)
C37 H27 0.93
C38 C39 1.499(3)
C39 C40 1.508(3)
C39 H28 0.98
C40 H30 0.96
C40 H29 0.96
C40 H31 0.96

loop_
_geom_torsion_atom_site_label_1
_geom_torsion_atom_site_label_2
_geom_torsion_atom_site_label_3
_geom_torsion_atom_site_label_4
_geom_torsion
C25 C1 P2 C16 100.14(18)
C8 C1 P2 C16 -86.10(16)
C25 C1 P2 C9 -2.88(19)
C8 C1 P2 C9 170.87(15)
C27 C41 C2 C3 -0.9(6)
C41 C2 C3 C4 0.0(5)
C2 C3 C4 C28 2.2(4)
C2 C3 C4 P1 -176.0(2)
C5 P1 C4 C28 -92.5(3)
C29 P1 C4 C28 162.7(3)
C5 P1 C4 C3 85.8(2)
C29 P1 C4 C3 -19.0(3)
C4 P1 C5 C6 158.94(17)
C29 P1 C5 C6 -95.82(17)
C4 P1 C5 C35 -20.5(2)
C29 P1 C5 C35 84.7(2)
C35 C5 C6 C38 -4.9(3)
P1 C5 C6 C38 175.57(15)
C35 C5 C6 C7 177.47(19)
P1 C5 C6 C7 -2.0(3)
C21 O1 C7 O2 91.16(19)
C21 O1 C7 C8 -23.4(2)
C21 O1 C7 C6 -155.74(17)
C39 O2 C7 O1 94.25(17)
C39 O2 C7 C8 -153.00(15)
C39 O2 C7 C6 -22.12(18)
C38 C6 C7 O1 -107.30(17)
C5 C6 C7 O1 70.6(2)
C38 C6 C7 O2 10.46(19)
C5 C6 C7 O2 -171.69(18)
C38 C6 C7 C8 131.12(18)
C5 C6 C7 C8 -51.0(3)
C25 C1 C8 C22 0.5(3)
P2 C1 C8 C22 -173.66(15)
C25 C1 C8 C7 -175.23(19)
P2 C1 C8 C7 10.7(3)
O1 C7 C8 C22 17.7(2)
O2 C7 C8 C22 -99.46(17)
C6 C7 C8 C22 141.46(18)
O1 C7 C8 C1 -166.11(18)
O2 C7 C8 C1 76.7(2)
C6 C7 C8 C1 -42.4(3)
C16 P2 C9 C19 153.35(17)
C1 P2 C9 C19 -100.60(17)
C16 P2 C9 C10 -22.2(2)
C1 P2 C9 C10 83.81(19)
C19 C9 C10 C11 -1.1(3)
P2 C9 C10 C11 174.46(17)
C9 C10 C11 C12 0.3(3)
C10 C11 C12 C20 0.6(4)
C18 C13 C14 C15 0.7(5)
C13 C14 C15 C16 1.3(5)
C14 C15 C16 C17 -1.8(4)
C14 C15 C16 P2 174.5(2)
C1 P2 C16 C17 -16.5(2)
C9 P2 C16 C17 88.7(2)
C1 P2 C16 C15 167.43(18)
C9 P2 C16 C15 -87.32(19)
C15 C16 C17 C18 0.3(4)
P2 C16 C17 C18 -175.7(2)
C14 C13 C18 C17 -2.2(5)
C16 C17 C18 C13 1.7(5)
C10 C9 C19 C20 1.1(3)
P2 C9 C19 C20 -174.82(19)
C11 C12 C20 C19 -0.6(4)
C9 C19 C20 C12 -0.2(4)
C7 O1 C21 C22 19.8(2)
C7 O1 C21 C26 142.61(19)
C1 C8 C22 C23 -1.9(3)
C7 C8 C22 C23 174.68(19)
C1 C8 C22 C21 177.41(18)
C7 C8 C22 C21 -6.0(2)
O1 C21 C22 C23 171.4(2)
C26 C21 C22 C23 52.7(3)
O1 C21 C22 C8 -7.9(2)
C26 C21 C22 C8 -126.5(2)
C8 C22 C23 C24 1.6(3)
C21 C22 C23 C24 -177.6(2)
C22 C23 C24 C25 0.2(4)
C23 C24 C25 C1 -1.6(4)
C8 C1 C25 C24 1.3(3)
P2 C1 C25 C24 175.30(19)
C2 C41 C27 C28 -0.3(7)
C3 C4 C28 C27 -3.5(5)
P1 C4 C28 C27 174.9(3)
C41 C27 C28 C4 2.7(7)
C4 P1 C29 C34 111.5(3)
C5 P1 C29 C34 8.0(3)
C4 P1 C29 C30 -73.3(3)
C5 P1 C29 C30 -176.8(2)
C34 C29 C30 C31 -1.8(5)
P1 C29 C30 C31 -177.5(3)
C29 C30 C31 C32 2.0(7)
C30 C31 C32 C33 -0.4(9)
C31 C32 C33 C34 -1.3(9)
C30 C29 C34 C33 0.1(6)
P1 C29 C34 C33 175.4(4)
C32 C33 C34 C29 1.5(8)
C6 C5 C35 C36 1.6(3)
P1 C5 C35 C36 -179.0(2)
C5 C35 C36 C37 2.4(4)
C35 C36 C37 C38 -3.1(4)
C36 C37 C38 C6 -0.2(3)
C36 C37 C38 C39 177.4(2)
C5 C6 C38 C37 4.4(3)
C7 C6 C38 C37 -177.55(19)
C5 C6 C38 C39 -173.70(18)
C7 C6 C38 C39 4.4(2)
C7 O2 C39 C38 24.56(19)
C7 O2 C39 C40 150.29(17)
C37 C38 C39 O2 164.8(2)
C6 C38 C39 O2 -17.3(2)
C37 C38 C39 C40 43.9(3)
C6 C38 C39 C40 -138.2(2)
